data_7010309
loop_
_publ_author_name
'Hierso, Jean-Cyrille'
'Bouwman, Elisabeth'
'Ellis, Dianne D.'
'P\'erez Cabero, M\'onica'
'Reedijk, Jan'
'Spek, Anthony L.'

_publ_section_title
;
 Cobalt(II) aldoxime complexes stabilised by halide hydrogen bonding:
 crystal structures of [Co{HON&#xE006;C(H)(Me)}4X2]
 (X&#x2005;=&#x2005;Cl or Br) and [Co{HON&#xE006;C(H)(Pr)}4Cl2]
;
_journal_issue 2
_journal_name_full 'Journal of the Chemical Society, Dalton Transactions'
_journal_page_first 197
_journal_paper_doi 10.1039/b007919g
_journal_year 2001
_chemical_formula_moiety 'C16 H36 Cl2 Co N4 O4'
_chemical_formula_sum 'C16 H36 Cl2 Co N4 O4'
_chemical_formula_weight 478.32
_chemical_name_systematic
; 
 ? 
;
_space_group_IT_number 2
_symmetry_cell_setting triclinic
_symmetry_space_group_name_Hall '-P 1'
_symmetry_space_group_name_H-M 'P -1'
_atom_sites_solution_hydrogens geom
_atom_sites_solution_primary heavy
_atom_sites_solution_secondary difmap
_audit_creation_method SHELXL-97
_cell_angle_alpha 84.1284(10)
_cell_angle_beta 87.0347(12)
_cell_angle_gamma 88.4322(10)
_cell_formula_units_Z 2
_cell_length_a 7.48640(10)
_cell_length_b 12.7386(3)
_cell_length_c 12.7471(3)
_cell_measurement_temperature 150(2)
_cell_volume 1207.35(4)
_computing_cell_refinement 'DENZO 1.11.0'
_computing_data_collection 'Nonius COLLECT '
_computing_data_reduction 'DENZO 1.11.0'
_computing_molecular_graphics 'PLATON (Spek, 2000)'
_computing_publication_material 'PLATON (Spek, 2000)'
_computing_structure_refinement 'SHELXL-97 (Sheldrick, 1997)'
_computing_structure_solution 'SHELXS-97 (Sheldrick, 1990)'
_diffrn_ambient_temperature 150(2)
_diffrn_measured_fraction_theta_full 0.996
_diffrn_measured_fraction_theta_max 0.996
_diffrn_measurement_device_type 'Nonius Kappa CCD'
_diffrn_radiation_monochromator graphite
_diffrn_radiation_source 'rotating anode'
_diffrn_radiation_type MoK\a
_diffrn_radiation_wavelength 0.71073
_diffrn_reflns_av_R_equivalents 0.0577
_diffrn_reflns_av_sigmaI/netI 0.0405
_diffrn_reflns_limit_h_max 9
_diffrn_reflns_limit_h_min -9
_diffrn_reflns_limit_k_max 16
_diffrn_reflns_limit_k_min -16
_diffrn_reflns_limit_l_max 16
_diffrn_reflns_limit_l_min -16
_diffrn_reflns_number 19232
_diffrn_reflns_theta_full 28.00
_diffrn_reflns_theta_max 28.00
_diffrn_reflns_theta_min 1.61
_exptl_absorpt_coefficient_mu 0.958
_exptl_absorpt_correction_T_max 0.9507
_exptl_absorpt_correction_T_min 0.7644
_exptl_absorpt_correction_type multi-scan
_exptl_absorpt_process_details 'MULabsCAN in PLATON (Spek, 2000)'
_exptl_crystal_colour pink
_exptl_crystal_density_diffrn 1.316
_exptl_crystal_density_method 'not measured'
_exptl_crystal_description blocks
_exptl_crystal_F_000 506
_exptl_crystal_size_max 0.24
_exptl_crystal_size_mid 0.18
_exptl_crystal_size_min 0.15
_refine_diff_density_max 0.354
_refine_diff_density_min -0.374
_refine_diff_density_rms 0.051
_refine_ls_extinction_method none
_refine_ls_goodness_of_fit_ref 1.032
_refine_ls_hydrogen_treatment mixed
_refine_ls_matrix_type full
_refine_ls_number_parameters 267
_refine_ls_number_reflns 5798
_refine_ls_number_restraints 0
_refine_ls_restrained_S_all 1.032
_refine_ls_R_factor_all 0.0365
_refine_ls_R_factor_gt 0.0294
_refine_ls_shift/su_max 0.001
_refine_ls_shift/su_mean 0.000
_refine_ls_structure_factor_coef Fsqd
_refine_ls_weighting_details 'calc w=1/[\s^2^(Fo^2^)+(0.0219P)^2^+0.4133P] where P=(Fo^2^+2Fc^2^)/3'
_refine_ls_weighting_scheme calc
_refine_ls_wR_factor_gt 0.0694
_refine_ls_wR_factor_ref 0.0727
_reflns_number_gt 5046
_reflns_number_total 5798
_reflns_threshold_expression I>2\s(I)
_cod_data_source_file b007919g.txt
_cod_data_source_block 1
_cod_depositor_comments
;
The following automatic conversions were performed:
'_symmetry_cell_setting' value 'Triclinic' changed to 'triclinic'
according to '/home/saulius/struct/CIF-dictionaries/cif_core.dic'
dictionary named 'cif_core.dic' version 2.4.1 from 2010-06-29.

Automatic conversion script
Id: cif_fix_enum 1527 2010-12-29 10:47:43Z saulius 
;
_cod_database_code 7010309

loop_
_symmetry_equiv_pos_as_xyz
'x, y, z'
'-x, -y, -z'

loop_
_atom_site_label
_atom_site_type_symbol
_atom_site_fract_x
_atom_site_fract_y
_atom_site_fract_z
_atom_site_U_iso_or_equiv
_atom_site_adp_type
_atom_site_occupancy
_atom_site_symmetry_multiplicity
_atom_site_calc_flag
_atom_site_refinement_flags
_atom_site_disorder_assembly
_atom_site_disorder_group
Co1 Co 0.5000 0.5000 0.5000 0.01952(7) Uani 1 2 d S . .
Cl1 Cl 0.79032(4) 0.58788(3) 0.46975(3) 0.02613(9) Uani 1 1 d . . .
O10 O 0.47053(17) 0.29453(10) 0.39529(11) 0.0418(3) Uani 1 1 d . . .
H10 H 0.385(3) 0.3139(19) 0.4258(19) 0.063(7) Uiso 1 1 d . . .
O20 O 0.45261(16) 0.36557(10) 0.71373(10) 0.0383(3) Uani 1 1 d . . .
H20 H 0.364(3) 0.3702(17) 0.6804(17) 0.053(6) Uiso 1 1 d . . .
N11 N 0.59534(16) 0.36839(9) 0.41662(9) 0.0240(3) Uani 1 1 d . . .
N21 N 0.58394(16) 0.41521(9) 0.64514(9) 0.0228(2) Uani 1 1 d . . .
C12 C 0.7523(2) 0.34727(12) 0.38083(12) 0.0296(3) Uani 1 1 d . . .
H12 H 0.8425 0.3948 0.3935 0.035 Uiso 1 1 calc R . .
C13 C 0.8120(2) 0.25655(14) 0.32116(14) 0.0367(4) Uani 1 1 d . . .
H13A H 0.8326 0.2820 0.2456 0.044 Uiso 1 1 calc R . .
H13B H 0.7160 0.2040 0.3268 0.044 Uiso 1 1 calc R . .
C14 C 0.9814(2) 0.20413(14) 0.36219(14) 0.0386(4) Uani 1 1 d . . .
H14A H 1.0211 0.1486 0.3167 0.046 Uiso 1 1 calc R . .
H14B H 1.0764 0.2572 0.3577 0.046 Uiso 1 1 calc R . .
C15 C 0.9580(4) 0.15558(17) 0.47421(17) 0.0705(7) Uani 1 1 d . . .
H15A H 0.9242 0.2107 0.5202 0.106 Uiso 1 1 calc R . .
H15B H 1.0706 0.1212 0.4963 0.106 Uiso 1 1 calc R . .
H15C H 0.8638 0.1031 0.4793 0.106 Uiso 1 1 calc R . .
C22 C 0.7397(2) 0.39919(11) 0.67942(12) 0.0264(3) Uani 1 1 d . . .
H22 H 0.8357 0.4326 0.6385 0.032 Uiso 1 1 calc R . .
C23 C 0.7855(2) 0.33281(13) 0.77795(13) 0.0337(4) Uani 1 1 d . . .
H23A H 0.7592 0.2583 0.7702 0.040 Uiso 1 1 calc R . .
H23B H 0.7085 0.3551 0.8375 0.040 Uiso 1 1 calc R . .
C24 C 0.9797(2) 0.33977(14) 0.80413(13) 0.0353(4) Uani 1 1 d . . .
H24A H 1.0071 0.2837 0.8610 0.042 Uiso 1 1 calc R . .
H24B H 1.0569 0.3269 0.7411 0.042 Uiso 1 1 calc R . .
C25 C 1.0230(3) 0.44488(18) 0.83874(19) 0.0630(6) Uani 1 1 d . . .
H25A H 0.9980 0.5007 0.7823 0.094 Uiso 1 1 calc R . .
H25B H 1.1499 0.4453 0.8542 0.094 Uiso 1 1 calc R . .
H25C H 0.9495 0.4572 0.9024 0.094 Uiso 1 1 calc R . .
Co2 Co 1.0000 0.0000 0.0000 0.02044(7) Uani 1 2 d S . .
Cl2 Cl 0.71019(4) 0.08136(3) -0.04604(3) 0.02533(8) Uani 1 1 d . . .
O30 O 0.94009(16) 0.22181(9) 0.06913(10) 0.0338(3) Uani 1 1 d . . .
H30 H 0.857(3) 0.1974(18) 0.0475(18) 0.058(7) Uiso 1 1 d . . .
O40 O 1.02913(15) -0.06378(10) 0.23625(9) 0.0333(3) Uani 1 1 d . . .
H40 H 1.121(3) -0.0665(16) 0.2012(17) 0.050(6) Uiso 1 1 d . . .
N31 N 1.07740(16) 0.14841(9) 0.04842(10) 0.0244(3) Uani 1 1 d . . .
N41 N 0.90084(16) -0.04428(9) 0.15996(9) 0.0240(3) Uani 1 1 d . . .
C32 C 1.2313(2) 0.18138(12) 0.06416(13) 0.0301(3) Uani 1 1 d . . .
H32 H 1.3300 0.1349 0.0521 0.036 Uiso 1 1 calc R . .
C33 C 1.2730(2) 0.28560(13) 0.09960(15) 0.0373(4) Uani 1 1 d . . .
H33A H 1.2029 0.3415 0.0592 0.045 Uiso 1 1 calc R . .
H33B H 1.2349 0.2858 0.1751 0.045 Uiso 1 1 calc R . .
C34 C 1.4664(2) 0.31102(15) 0.08578(18) 0.0472(5) Uani 1 1 d . . .
H34A H 1.5028 0.3150 0.0097 0.057 Uiso 1 1 calc R . .
H34B H 1.5370 0.2530 0.1227 0.057 Uiso 1 1 calc R . .
C35 C 1.5107(3) 0.41388(15) 0.12749(17) 0.0514(5) Uani 1 1 d . . .
H35A H 1.4393 0.4716 0.0926 0.077 Uiso 1 1 calc R . .
H35B H 1.6382 0.4278 0.1131 0.077 Uiso 1 1 calc R . .
H35C H 1.4833 0.4088 0.2038 0.077 Uiso 1 1 calc R . .
C42 C 0.7426(2) -0.05587(12) 0.19981(12) 0.0287(3) Uani 1 1 d . . .
H42 H 0.6470 -0.0420 0.1538 0.034 Uiso 1 1 calc R . .
C43 C 0.6946(2) -0.08967(13) 0.31356(12) 0.0327(3) Uani 1 1 d . . .
H43A H 0.7525 -0.0423 0.3579 0.039 Uiso 1 1 calc R . .
H43B H 0.7429 -0.1620 0.3315 0.039 Uiso 1 1 calc R . .
C44 C 0.4943(2) -0.08817(13) 0.33998(13) 0.0351(4) Uani 1 1 d . . .
H44A H 0.4346 -0.1289 0.2902 0.042 Uiso 1 1 calc R . .
H44B H 0.4713 -0.1236 0.4121 0.042 Uiso 1 1 calc R . .
C45 C 0.4132(2) 0.02198(15) 0.33436(16) 0.0453(4) Uani 1 1 d . . .
H45A H 0.4669 0.0616 0.3862 0.068 Uiso 1 1 calc R . .
H45B H 0.2838 0.0181 0.3499 0.068 Uiso 1 1 calc R . .
H45C H 0.4362 0.0578 0.2634 0.068 Uiso 1 1 calc R . .

loop_
_atom_site_aniso_label
_atom_site_aniso_U_11
_atom_site_aniso_U_22
_atom_site_aniso_U_33
_atom_site_aniso_U_23
_atom_site_aniso_U_13
_atom_site_aniso_U_12
Co1 0.01738(13) 0.01817(13) 0.02285(14) -0.00167(10) -0.00071(10) 0.00085(10)
Cl1 0.01875(16) 0.02726(18) 0.03196(19) -0.00089(14) -0.00046(14) -0.00219(13)
O10 0.0307(6) 0.0377(7) 0.0611(9) -0.0269(6) 0.0053(6) -0.0070(5)
O20 0.0243(6) 0.0503(8) 0.0367(7) 0.0147(5) -0.0025(5) -0.0096(5)
N11 0.0245(6) 0.0217(6) 0.0265(6) -0.0045(5) -0.0030(5) -0.0004(5)
N21 0.0228(6) 0.0212(6) 0.0238(6) -0.0004(5) 0.0013(5) -0.0013(5)
C12 0.0269(8) 0.0310(8) 0.0319(8) -0.0092(6) -0.0030(6) 0.0046(6)
C13 0.0358(9) 0.0407(9) 0.0363(9) -0.0184(7) -0.0043(7) 0.0116(7)
C14 0.0337(9) 0.0376(9) 0.0464(10) -0.0144(8) -0.0049(8) 0.0102(7)
C15 0.116(2) 0.0454(12) 0.0513(13) -0.0066(10) -0.0238(13) 0.0244(13)
C22 0.0243(7) 0.0261(7) 0.0281(8) 0.0014(6) -0.0019(6) -0.0014(6)
C23 0.0329(8) 0.0312(8) 0.0356(9) 0.0079(7) -0.0089(7) -0.0047(7)
C24 0.0271(8) 0.0453(10) 0.0318(8) 0.0065(7) -0.0055(7) 0.0001(7)
C25 0.0645(14) 0.0632(14) 0.0641(14) -0.0041(11) -0.0243(12) -0.0235(12)
Co2 0.01786(13) 0.01982(13) 0.02345(14) -0.00068(10) -0.00187(10) -0.00094(10)
Cl2 0.01911(16) 0.02560(17) 0.03093(19) -0.00073(14) -0.00311(13) 0.00126(13)
O30 0.0253(6) 0.0339(6) 0.0449(7) -0.0181(5) -0.0007(5) 0.0033(5)
O40 0.0242(6) 0.0495(7) 0.0257(6) -0.0011(5) -0.0053(5) 0.0027(5)
N31 0.0243(6) 0.0222(6) 0.0266(6) -0.0029(5) -0.0007(5) 0.0013(5)
N41 0.0224(6) 0.0251(6) 0.0244(6) -0.0012(5) -0.0044(5) 0.0002(5)
C32 0.0260(8) 0.0250(7) 0.0400(9) -0.0059(6) -0.0031(7) -0.0009(6)
C33 0.0350(9) 0.0293(8) 0.0498(10) -0.0135(7) -0.0018(8) -0.0048(7)
C34 0.0378(10) 0.0382(10) 0.0686(13) -0.0193(9) 0.0013(9) -0.0112(8)
C35 0.0542(12) 0.0399(10) 0.0636(13) -0.0118(9) -0.0140(10) -0.0172(9)
C42 0.0256(7) 0.0330(8) 0.0270(8) 0.0003(6) -0.0027(6) -0.0019(6)
C43 0.0312(8) 0.0377(9) 0.0277(8) 0.0015(7) 0.0011(6) 0.0018(7)
C44 0.0315(8) 0.0406(9) 0.0328(9) -0.0027(7) 0.0037(7) -0.0053(7)
C45 0.0365(9) 0.0497(11) 0.0508(11) -0.0116(9) -0.0023(8) 0.0050(8)

loop_
_atom_type_symbol
_atom_type_description
_atom_type_scat_dispersion_real
_atom_type_scat_dispersion_imag
_atom_type_scat_source
C C 0.0033 0.0016 'International Tables Vol C Tables 4.2.6.8 and 6.1.1.4'
H H 0.0000 0.0000 'International Tables Vol C Tables 4.2.6.8 and 6.1.1.4'
Cl Cl 0.1484 0.1585 'International Tables Vol C Tables 4.2.6.8 and 6.1.1.4'
Co Co 0.3494 0.9721 'International Tables Vol C Tables 4.2.6.8 and 6.1.1.4'
N N 0.0061 0.0033 'International Tables Vol C Tables 4.2.6.8 and 6.1.1.4'
O O 0.0106 0.0060 'International Tables Vol C Tables 4.2.6.8 and 6.1.1.4'

loop_
_geom_angle_atom_site_label_1
_geom_angle_atom_site_label_2
_geom_angle_atom_site_label_3
_geom_angle
_geom_angle_site_symmetry_1
_geom_angle_site_symmetry_3
_geom_angle_publ_flag
N21 Co1 N21 180.00(6) 2_666 . ?
N21 Co1 N11 89.06(4) 2_666 2_666 ?
N21 Co1 N11 90.94(4) . 2_666 ?
N21 Co1 N11 90.95(4) 2_666 . ?
N21 Co1 N11 89.05(4) . . y
N11 Co1 N11 180.0 2_666 . ?
N21 Co1 Cl1 88.37(3) 2_666 . ?
N21 Co1 Cl1 91.63(3) . . y
N11 Co1 Cl1 88.04(3) 2_666 . ?
N11 Co1 Cl1 91.96(3) . . y
N21 Co1 Cl1 91.63(3) 2_666 2_666 ?
N21 Co1 Cl1 88.37(3) . 2_666 ?
N11 Co1 Cl1 91.96(3) 2_666 2_666 ?
N11 Co1 Cl1 88.04(3) . 2_666 ?
Cl1 Co1 Cl1 180.000(14) . 2_666 ?
N11 O10 H10 101.6(17) . . ?
N21 O20 H20 104.3(16) . . ?
C12 N11 O10 112.74(12) . . ?
C12 N11 Co1 129.37(11) . . ?
O10 N11 Co1 117.88(9) . . ?
C22 N21 O20 111.98(12) . . ?
C22 N21 Co1 130.00(10) . . ?
O20 N21 Co1 117.98(9) . . ?
N11 C12 C13 127.70(15) . . ?
N11 C12 H12 116.1 . . ?
C13 C12 H12 116.1 . . ?
C12 C13 C14 111.99(14) . . ?
C12 C13 H13A 109.2 . . ?
C14 C13 H13A 109.2 . . ?
C12 C13 H13B 109.2 . . ?
C14 C13 H13B 109.2 . . ?
H13A C13 H13B 107.9 . . ?
C15 C14 C13 112.78(17) . . ?
C15 C14 H14A 109.0 . . ?
C13 C14 H14A 109.0 . . ?
C15 C14 H14B 109.0 . . ?
C13 C14 H14B 109.0 . . ?
H14A C14 H14B 107.8 . . ?
C14 C15 H15A 109.5 . . ?
C14 C15 H15B 109.5 . . ?
H15A C15 H15B 109.5 . . ?
C14 C15 H15C 109.5 . . ?
H15A C15 H15C 109.5 . . ?
H15B C15 H15C 109.5 . . ?
N21 C22 C23 125.98(14) . . ?
N21 C22 H22 117.0 . . ?
C23 C22 H22 117.0 . . ?
C22 C23 C24 113.30(13) . . ?
C22 C23 H23A 108.9 . . ?
C24 C23 H23A 108.9 . . ?
C22 C23 H23B 108.9 . . ?
C24 C23 H23B 108.9 . . ?
H23A C23 H23B 107.7 . . ?
C25 C24 C23 112.78(16) . . ?
C25 C24 H24A 109.0 . . ?
C23 C24 H24A 109.0 . . ?
C25 C24 H24B 109.0 . . ?
C23 C24 H24B 109.0 . . ?
H24A C24 H24B 107.8 . . ?
C24 C25 H25A 109.5 . . ?
C24 C25 H25B 109.5 . . ?
H25A C25 H25B 109.5 . . ?
C24 C25 H25C 109.5 . . ?
H25A C25 H25C 109.5 . . ?
H25B C25 H25C 109.5 . . ?
N31 Co2 N31 180.0 2_755 . ?
N31 Co2 N41 88.64(4) 2_755 2_755 ?
N31 Co2 N41 91.37(4) . 2_755 ?
N31 Co2 N41 91.37(4) 2_755 . ?
N31 Co2 N41 88.63(4) . . y
N41 Co2 N41 179.998(1) 2_755 . ?
N31 Co2 Cl2 88.81(3) 2_755 2_755 ?
N31 Co2 Cl2 91.19(3) . 2_755 ?
N41 Co2 Cl2 91.24(3) 2_755 2_755 ?
N41 Co2 Cl2 88.76(3) . 2_755 ?
N31 Co2 Cl2 91.19(3) 2_755 . ?
N31 Co2 Cl2 88.81(3) . . y
N41 Co2 Cl2 88.76(3) 2_755 . ?
N41 Co2 Cl2 91.24(3) . . y
Cl2 Co2 Cl2 180.000(15) 2_755 . ?
N31 O30 H30 102.7(17) . . ?
N41 O40 H40 102.7(15) . . ?
C32 N31 O30 112.62(12) . . ?
C32 N31 Co2 130.12(10) . . ?
O30 N31 Co2 117.24(9) . . ?
C42 N41 O40 111.93(12) . . ?
C42 N41 Co2 131.43(10) . . ?
O40 N41 Co2 116.64(9) . . ?
N31 C32 C33 126.64(14) . . ?
N31 C32 H32 116.7 . . ?
C33 C32 H32 116.7 . . ?
C34 C33 C32 113.32(14) . . ?
C34 C33 H33A 108.9 . . ?
C32 C33 H33A 108.9 . . ?
C34 C33 H33B 108.9 . . ?
C32 C33 H33B 108.9 . . ?
H33A C33 H33B 107.7 . . ?
C33 C34 C35 113.40(16) . . ?
C33 C34 H34A 108.9 . . ?
C35 C34 H34A 108.9 . . ?
C33 C34 H34B 108.9 . . ?
C35 C34 H34B 108.9 . . ?
H34A C34 H34B 107.7 . . ?
C34 C35 H35A 109.5 . . ?
C34 C35 H35B 109.5 . . ?
H35A C35 H35B 109.5 . . ?
C34 C35 H35C 109.5 . . ?
H35A C35 H35C 109.5 . . ?
H35B C35 H35C 109.5 . . ?
N41 C42 C43 125.23(14) . . ?
N41 C42 H42 117.4 . . ?
C43 C42 H42 117.4 . . ?
C42 C43 C44 113.42(14) . . ?
C42 C43 H43A 108.9 . . ?
C44 C43 H43A 108.9 . . ?
C42 C43 H43B 108.9 . . ?
C44 C43 H43B 108.9 . . ?
H43A C43 H43B 107.7 . . ?
C45 C44 C43 113.04(14) . . ?
C45 C44 H44A 109.0 . . ?
C43 C44 H44A 109.0 . . ?
C45 C44 H44B 109.0 . . ?
C43 C44 H44B 109.0 . . ?
H44A C44 H44B 107.8 . . ?
C44 C45 H45A 109.5 . . ?
C44 C45 H45B 109.5 . . ?
H45A C45 H45B 109.5 . . ?
C44 C45 H45C 109.5 . . ?
H45A C45 H45C 109.5 . . ?
H45B C45 H45C 109.5 . . ?

loop_
_geom_bond_atom_site_label_1
_geom_bond_atom_site_label_2
_geom_bond_distance
_geom_bond_site_symmetry_2
_geom_bond_publ_flag
Co1 N21 2.1584(12) 2_666 ?
Co1 N21 2.1585(12) . y
Co1 N11 2.1610(12) 2_666 ?
Co1 N11 2.1611(12) . y
Co1 Cl1 2.4665(3) . y
Co1 Cl1 2.4665(3) 2_666 ?
O10 N11 1.3997(16) . ?
O10 H10 0.78(2) . ?
O20 N21 1.4010(16) . ?
O20 H20 0.80(2) . ?
N11 C12 1.2704(19) . ?
N21 C22 1.2700(19) . ?
C12 C13 1.493(2) . ?
C12 H12 0.9500 . ?
C13 C14 1.510(2) . ?
C13 H13A 0.9900 . ?
C13 H13B 0.9900 . ?
C14 C15 1.501(3) . ?
C14 H14A 0.9900 . ?
C14 H14B 0.9900 . ?
C15 H15A 0.9800 . ?
C15 H15B 0.9800 . ?
C15 H15C 0.9800 . ?
C22 C23 1.491(2) . ?
C22 H22 0.9500 . ?
C23 C24 1.515(2) . ?
C23 H23A 0.9900 . ?
C23 H23B 0.9900 . ?
C24 C25 1.501(3) . ?
C24 H24A 0.9900 . ?
C24 H24B 0.9900 . ?
C25 H25A 0.9800 . ?
C25 H25B 0.9800 . ?
C25 H25C 0.9800 . ?
Co2 N31 2.1509(12) 2_755 ?
Co2 N31 2.1510(12) . y
Co2 N41 2.1582(12) 2_755 ?
Co2 N41 2.1583(12) . y
Co2 Cl2 2.4515(3) 2_755 ?
Co2 Cl2 2.4515(3) . y
O30 N31 1.4037(16) . ?
O30 H30 0.78(2) . ?
O40 N41 1.4014(15) . ?
O40 H40 0.80(2) . ?
N31 C32 1.2697(19) . ?
N41 C42 1.2711(19) . ?
C32 C33 1.491(2) . ?
C32 H32 0.9500 . ?
C33 C34 1.490(2) . ?
C33 H33A 0.9900 . ?
C33 H33B 0.9900 . ?
C34 C35 1.515(2) . ?
C34 H34A 0.9900 . ?
C34 H34B 0.9900 . ?
C35 H35A 0.9800 . ?
C35 H35B 0.9800 . ?
C35 H35C 0.9800 . ?
C42 C43 1.498(2) . ?
C42 H42 0.9500 . ?
C43 C44 1.520(2) . ?
C43 H43A 0.9900 . ?
C43 H43B 0.9900 . ?
C44 C45 1.510(2) . ?
C44 H44A 0.9900 . ?
C44 H44B 0.9900 . ?
C45 H45A 0.9800 . ?
C45 H45B 0.9800 . ?
C45 H45C 0.9800 . ?

loop_
_geom_hbond_atom_site_label_D
_geom_hbond_atom_site_label_H
_geom_hbond_atom_site_label_A
_geom_hbond_distance_DH
_geom_hbond_distance_HA
_geom_hbond_distance_DA
_geom_hbond_angle_DHA
_geom_hbond_site_symmetry_A
_geom_hbond_publ_flag
O10 H10 Cl1 0.78(2) 2.26(2) 3.0061(13) 159(2) 2_666 y
O20 H20 Cl1 0.80(2) 2.30(2) 3.0376(13) 154(2) 2_666 y
O30 H30 Cl2 0.78(2) 2.32(2) 3.0473(13) 155(2) . y
O40 H40 Cl2 0.80(2) 2.32(2) 3.0553(13) 154(2) 2_755 y

loop_
_geom_torsion_atom_site_label_1
_geom_torsion_atom_site_label_2
_geom_torsion_atom_site_label_3
_geom_torsion_atom_site_label_4
_geom_torsion
_geom_torsion_site_symmetry_1
_geom_torsion_site_symmetry_2
_geom_torsion_site_symmetry_3
_geom_torsion_site_symmetry_4
_geom_torsion_publ_flag
N21 Co1 N11 C12 95.80(14) 2_666 . . . ?
N21 Co1 N11 C12 -84.20(14) . . . . ?
N11 Co1 N11 C12 -71(10) 2_666 . . . ?
Cl1 Co1 N11 C12 7.40(14) . . . . ?
Cl1 Co1 N11 C12 -172.60(14) 2_666 . . . ?
N21 Co1 N11 O10 -82.86(11) 2_666 . . . ?
N21 Co1 N11 O10 97.14(11) . . . . ?
N11 Co1 N11 O10 110(10) 2_666 . . . ?
Cl1 Co1 N11 O10 -171.26(10) . . . . ?
Cl1 Co1 N11 O10 8.74(10) 2_666 . . . ?
N21 Co1 N21 C22 -118(49) 2_666 . . . ?
N11 Co1 N21 C22 -104.39(13) 2_666 . . . ?
N11 Co1 N21 C22 75.61(13) . . . . ?
Cl1 Co1 N21 C22 -16.33(13) . . . . ?
Cl1 Co1 N21 C22 163.67(13) 2_666 . . . ?
N21 Co1 N21 O20 64(49) 2_666 . . . ?
N11 Co1 N21 O20 77.98(10) 2_666 . . . ?
N11 Co1 N21 O20 -102.02(10) . . . . ?
Cl1 Co1 N21 O20 166.05(9) . . . . ?
Cl1 Co1 N21 O20 -13.95(9) 2_666 . . . ?
O10 N11 C12 C13 0.3(2) . . . . ?
Co1 N11 C12 C13 -178.38(12) . . . . ?
N11 C12 C13 C14 -134.17(18) . . . . y
C12 C13 C14 C15 63.4(2) . . . . y
O20 N21 C22 C23 2.3(2) . . . . ?
Co1 N21 C22 C23 -175.42(11) . . . . ?
N21 C22 C23 C24 -173.11(15) . . . . y
C22 C23 C24 C25 70.2(2) . . . . y
N31 Co2 N31 C32 75(10) 2_755 . . . ?
N41 Co2 N31 C32 -74.45(14) 2_755 . . . ?
N41 Co2 N31 C32 105.55(14) . . . . ?
Cl2 Co2 N31 C32 16.82(14) 2_755 . . . ?
Cl2 Co2 N31 C32 -163.18(14) . . . . ?
N31 Co2 N31 O30 -103(10) 2_755 . . . ?
N41 Co2 N31 O30 107.26(10) 2_755 . . . ?
N41 Co2 N31 O30 -72.74(10) . . . . ?
Cl2 Co2 N31 O30 -161.47(9) 2_755 . . . ?
Cl2 Co2 N31 O30 18.53(9) . . . . ?
N31 Co2 N41 C42 -70.24(14) 2_755 . . . ?
N31 Co2 N41 C42 109.76(14) . . . . ?
N41 Co2 N41 C42 150(6) 2_755 . . . ?
Cl2 Co2 N41 C42 -159.02(14) 2_755 . . . ?
Cl2 Co2 N41 C42 20.98(14) . . . . ?
N31 Co2 N41 O40 110.26(9) 2_755 . . . ?
N31 Co2 N41 O40 -69.74(9) . . . . ?
N41 Co2 N41 O40 -29(6) 2_755 . . . ?
Cl2 Co2 N41 O40 21.48(9) 2_755 . . . ?
Cl2 Co2 N41 O40 -158.52(9) . . . . ?
O30 N31 C32 C33 -0.6(2) . . . . ?
Co2 N31 C32 C33 -178.93(13) . . . . ?
N31 C32 C33 C34 -166.02(18) . . . . y
C32 C33 C34 C35 -176.68(17) . . . . y
O40 N41 C42 C43 -1.9(2) . . . . ?
Co2 N41 C42 C43 178.59(11) . . . . ?
N41 C42 C43 C44 175.36(15) . . . . y
C42 C43 C44 C45 -69.09(19) . . . . y
